data_4112970
loop_
_publ_author_name
'Elzbieta Kogut'
'Alexander Zeller'
'Timothy H. Warren'
'Thomas Strassner'

_publ_contact_author 'Timothy H. Warren'
_publ_contact_author_email thw@georgetown.edu
_publ_section_title
;
 Structure and Dynamics of Neutral \b-H Agostic Nickel Alkyls: A Combined
 Experimental and Theoretical Study
;
_journal_name_full 'Journal of the American Chemical Society'
_journal_page_first 11984
_journal_page_last 11994
_journal_paper_doi 10.1021/ja0477221
_journal_volume 126
_journal_year 2004
_chemical_formula_sum 'C23 H30 N2 Ni'
_chemical_formula_weight 393.20
_chemical_name_common {Me2NN]Ni(CH2CH3)
_chemical_name_systematic
; 
 ? 
;
_space_group_IT_number 14
_symmetry_cell_setting monoclinic
_symmetry_space_group_name_Hall '-P 2yn'
_symmetry_space_group_name_H-M 'P 1 21/n 1'
_atom_sites_solution_hydrogens geom
_atom_sites_solution_primary direct
_atom_sites_solution_secondary difmap
_audit_creation_method SHELXL-97
_cell_angle_alpha 90.00
_cell_angle_beta 97.51(4)
_cell_angle_gamma 90.00
_cell_formula_units_Z 4
_cell_length_a 12.113(8)
_cell_length_b 8.758(7)
_cell_length_c 19.98(2)
_cell_measurement_reflns_used 4087
_cell_measurement_temperature 173(2)
_cell_measurement_theta_max 24.784
_cell_measurement_theta_min 2.627
_cell_volume 2101(3)
_computing_cell_refinement 'Bruker SMART'
_computing_data_collection 'Bruker SMART'
_computing_data_reduction 'Bruker SHELXTL'
_computing_molecular_graphics 'ORTEP-3 for Windows; Ferrugia L J (1997), J. Appl. Cryst. 30, 565'
_computing_publication_material 'Bruker SHELXTL'
_computing_structure_refinement 'SHELXL-97 (Sheldrick, 1997)'
_computing_structure_solution 'SHELXS-97 (Sheldrick, 1990)'
_diffrn_ambient_temperature 173(2)
_diffrn_measured_fraction_theta_full 0.995
_diffrn_measured_fraction_theta_max 0.995
_diffrn_radiation_monochromator graphite
_diffrn_radiation_source 'fine-focus sealed tube'
_diffrn_radiation_type MoK\a
_diffrn_radiation_wavelength 0.71073
_diffrn_reflns_av_R_equivalents 0.0782
_diffrn_reflns_av_sigmaI/netI 0.0728
_diffrn_reflns_limit_h_max 16
_diffrn_reflns_limit_h_min -15
_diffrn_reflns_limit_k_max 11
_diffrn_reflns_limit_k_min -11
_diffrn_reflns_limit_l_max 26
_diffrn_reflns_limit_l_min -26
_diffrn_reflns_number 23090
_diffrn_reflns_theta_full 28.00
_diffrn_reflns_theta_max 28.00
_diffrn_reflns_theta_min 1.86
_exptl_absorpt_coefficient_mu 0.931
_exptl_absorpt_correction_T_max 1.000
_exptl_absorpt_correction_T_min 0.860
_exptl_absorpt_correction_type multi-scan
_exptl_absorpt_process_details 'SADABS based on Blessing's method; Blessing, Acta Cryst. (1995) A51 33-38'
_exptl_crystal_colour yellow-orange
_exptl_crystal_density_diffrn 1.243
_exptl_crystal_description chunck
_exptl_crystal_F_000 840
_exptl_crystal_size_max 0.23
_exptl_crystal_size_mid 0.20
_exptl_crystal_size_min 0.16
_refine_diff_density_max 0.585
_refine_diff_density_min -0.570
_refine_diff_density_rms 0.073
_refine_ls_extinction_coef none
_refine_ls_extinction_method none
_refine_ls_goodness_of_fit_ref 0.947
_refine_ls_hydrogen_treatment mixed
_refine_ls_matrix_type full
_refine_ls_number_parameters 261
_refine_ls_number_reflns 5042
_refine_ls_number_restraints 24
_refine_ls_restrained_S_all 0.961
_refine_ls_R_factor_all 0.1029
_refine_ls_R_factor_gt 0.0496
_refine_ls_shift/su_max 0.001
_refine_ls_shift/su_mean 0.000
_refine_ls_structure_factor_coef Fsqd
_refine_ls_weighting_details 'calc w=1/[\s^2^(Fo^2^)+(0.0662P)^2^+0.0000P] where P=(Fo^2^+2Fc^2^)/3'
_refine_ls_weighting_scheme calc
_refine_ls_wR_factor_gt 0.1138
_refine_ls_wR_factor_ref 0.1273
_reflns_number_gt 3069
_reflns_number_total 5042
_reflns_threshold_expression >2sigma(I)
_cod_data_source_file ja0477221si20040729_092119.cif
_cod_data_source_block c:\papers\final-~1\cmpd_3\sad
_cod_database_code 4112970

loop_
_symmetry_equiv_pos_as_xyz
'x, y, z'
'-x+1/2, y+1/2, -z+1/2'
'-x, -y, -z'
'x-1/2, -y-1/2, z-1/2'

loop_
_atom_site_label
_atom_site_type_symbol
_atom_site_fract_x
_atom_site_fract_y
_atom_site_fract_z
_atom_site_U_iso_or_equiv
_atom_site_adp_type
_atom_site_occupancy
_atom_site_symmetry_multiplicity
_atom_site_calc_flag
_atom_site_refinement_flags
_atom_site_disorder_assembly
_atom_site_disorder_group
Ni1 Ni 0.20360(3) 0.72497(4) 0.158690(18) 0.03136(14) Uani 1 1 d . . .
N1 N 0.05263(19) 0.7314(2) 0.11975(12) 0.0290(5) Uani 1 1 d . A .
C4 C -0.1042(2) 0.7147(4) 0.02844(16) 0.0403(7) Uani 1 1 d . A .
H4A H -0.1447 0.6517 0.0576 0.060 Uiso 1 1 calc R . .
H4B H -0.1160 0.6743 -0.0177 0.060 Uiso 1 1 calc R . .
H4C H -0.1315 0.8200 0.0285 0.060 Uiso 1 1 calc R . .
N2 N 0.26651(19) 0.7222(3) 0.07868(12) 0.0294(5) Uani 1 1 d . A .
C1 C 0.0180(2) 0.7117(3) 0.05433(14) 0.0291(6) Uani 1 1 d . . .
C6 C -0.0263(2) 0.7730(3) 0.16462(14) 0.0296(6) Uani 1 1 d . . .
C3 C 0.2084(2) 0.7055(3) 0.01795(14) 0.0305(6) Uani 1 1 d . . .
C2 C 0.0928(2) 0.6920(3) 0.00706(14) 0.0324(7) Uani 1 1 d . A .
H2 H 0.0610 0.6665 -0.0375 0.039 Uiso 1 1 calc R . .
C10 C -0.1357(2) 0.7052(4) 0.25174(16) 0.0428(8) Uani 1 1 d . . .
H10 H -0.1651 0.6301 0.2788 0.051 Uiso 1 1 calc R A .
C12 C 0.3845(2) 0.7537(3) 0.08376(14) 0.0305(7) Uani 1 1 d . . .
C7 C -0.0496(2) 0.9268(3) 0.17297(15) 0.0338(7) Uani 1 1 d . A .
C19 C -0.0430(3) 0.4943(3) 0.19410(17) 0.0474(9) Uani 1 1 d . . .
H19A H -0.0674 0.4348 0.2310 0.071 Uiso 1 1 calc R A .
H19B H 0.0375 0.4818 0.1945 0.071 Uiso 1 1 calc R . .
H19C H -0.0819 0.4580 0.1509 0.071 Uiso 1 1 calc R . .
C9 C -0.1594(3) 0.8571(4) 0.26105(16) 0.0460(8) Uani 1 1 d . A .
H9 H -0.2053 0.8860 0.2940 0.055 Uiso 1 1 calc R . .
C8 C -0.1162(3) 0.9672(4) 0.22238(16) 0.0439(8) Uani 1 1 d . . .
H8 H -0.1320 1.0719 0.2294 0.053 Uiso 1 1 calc R A .
C5 C 0.2692(3) 0.7045(4) -0.04335(15) 0.0438(8) Uani 1 1 d . A .
H5A H 0.3043 0.8041 -0.0479 0.066 Uiso 1 1 calc R . .
H5B H 0.2163 0.6837 -0.0838 0.066 Uiso 1 1 calc R . .
H5C H 0.3266 0.6249 -0.0382 0.066 Uiso 1 1 calc R . .
C11 C -0.0693(2) 0.6598(3) 0.20309(15) 0.0335(7) Uani 1 1 d . A .
C17 C 0.4196(2) 0.9051(3) 0.08263(14) 0.0348(7) Uani 1 1 d . A .
C16 C 0.5336(3) 0.9360(4) 0.09400(16) 0.0443(8) Uani 1 1 d . . .
H16 H 0.5588 1.0387 0.0935 0.053 Uiso 1 1 calc R A .
C13 C 0.4617(2) 0.6341(3) 0.09403(14) 0.0341(7) Uani 1 1 d . A .
C14 C 0.5742(3) 0.6699(4) 0.10572(16) 0.0434(8) Uani 1 1 d . . .
H14 H 0.6276 0.5903 0.1137 0.052 Uiso 1 1 calc R A .
C15 C 0.6095(3) 0.8200(4) 0.10593(16) 0.0477(9) Uani 1 1 d . A .
H15 H 0.6867 0.8429 0.1144 0.057 Uiso 1 1 calc R . .
C21 C 0.3362(3) 1.0328(3) 0.07037(18) 0.0493(9) Uani 1 1 d . . .
H21A H 0.2986 1.0268 0.0239 0.074 Uiso 1 1 calc R A .
H21B H 0.3746 1.1311 0.0773 0.074 Uiso 1 1 calc R . .
H21C H 0.2810 1.0234 0.1019 0.074 Uiso 1 1 calc R . .
C18 C -0.0020(3) 1.0474(3) 0.13156(17) 0.0486(9) Uani 1 1 d . . .
H18A H 0.0788 1.0334 0.1343 0.073 Uiso 1 1 calc R A .
H18B H -0.0178 1.1486 0.1489 0.073 Uiso 1 1 calc R . .
H18C H -0.0357 1.0388 0.0844 0.073 Uiso 1 1 calc R . .
C20 C 0.4238(3) 0.4695(3) 0.09365(17) 0.0466(9) Uani 1 1 d . . .
H20A H 0.4098 0.4327 0.0470 0.070 Uiso 1 1 calc R A .
H20B H 0.3552 0.4623 0.1146 0.070 Uiso 1 1 calc R . .
H20C H 0.4818 0.4070 0.1191 0.070 Uiso 1 1 calc R . .
C22B C 0.176(2) 0.707(3) 0.2523(13) 0.058(6) Uani 0.17 1 d PU A 2
H22D H 0.1531 0.8010 0.2739 0.069 Uiso 0.17 1 calc PR A 2
H22C H 0.1351 0.6149 0.2638 0.069 Uiso 0.17 1 calc PR A 2
C22A C 0.3349(4) 0.7200(6) 0.2212(2) 0.0480(10) Uani 0.83 1 d PU A 1
H22A H 0.3764 0.6224 0.2240 0.058 Uiso 0.83 1 calc PR A 1
H22B H 0.3841 0.8102 0.2211 0.058 Uiso 0.83 1 calc PR A 1
C23A C 0.2442(5) 0.7319(6) 0.2646(2) 0.0567(12) Uani 0.83 1 d PU A 1
H23A H 0.1735 0.7532 0.2364 0.085 Uiso 0.83 1 calc PR A 1
H23B H 0.2612 0.8149 0.2973 0.085 Uiso 0.83 1 calc PR A 1
H23C H 0.2383 0.6355 0.2888 0.085 Uiso 0.83 1 calc PR A 1
C23B C 0.303(2) 0.686(3) 0.2509(13) 0.053(6) Uani 0.17 1 d PU A 2
H23D H 0.3153 0.6271 0.2110 0.080 Uiso 0.17 1 calc PR A 2
H23E H 0.3355 0.6325 0.2917 0.080 Uiso 0.17 1 calc PR A 2
H23F H 0.3379 0.7869 0.2491 0.080 Uiso 0.17 1 calc PR A 2

loop_
_atom_site_aniso_label
_atom_site_aniso_U_11
_atom_site_aniso_U_22
_atom_site_aniso_U_33
_atom_site_aniso_U_23
_atom_site_aniso_U_13
_atom_site_aniso_U_12
Ni1 0.0245(2) 0.0472(2) 0.0223(2) 0.00082(17) 0.00316(14) 0.00044(17)
N1 0.0241(12) 0.0344(13) 0.0287(12) 0.0021(10) 0.0040(10) 0.0005(10)
C4 0.0317(17) 0.0503(18) 0.0377(18) 0.0005(15) 0.0005(14) 0.0019(15)
N2 0.0264(13) 0.0335(12) 0.0286(13) -0.0011(11) 0.0044(10) -0.0019(10)
C1 0.0302(15) 0.0280(14) 0.0280(15) 0.0020(12) -0.0005(12) -0.0025(12)
C6 0.0210(14) 0.0401(16) 0.0271(15) -0.0028(13) 0.0016(11) 0.0010(12)
C3 0.0353(17) 0.0312(15) 0.0257(15) -0.0019(12) 0.0064(12) 0.0006(13)
C2 0.0309(16) 0.0421(18) 0.0230(15) -0.0025(12) -0.0009(12) 0.0009(13)
C10 0.0292(17) 0.065(2) 0.0347(17) 0.0076(16) 0.0064(14) -0.0070(16)
C12 0.0276(15) 0.0402(18) 0.0247(14) -0.0018(12) 0.0071(12) -0.0023(12)
C7 0.0299(16) 0.0373(17) 0.0332(17) 0.0011(13) 0.0007(13) 0.0037(13)
C19 0.048(2) 0.0435(19) 0.051(2) 0.0132(16) 0.0085(17) 0.0009(16)
C9 0.0310(18) 0.073(2) 0.0361(18) -0.0135(17) 0.0113(15) 0.0039(17)
C8 0.0362(19) 0.049(2) 0.046(2) -0.0116(16) 0.0069(16) 0.0089(15)
C5 0.0394(19) 0.065(2) 0.0280(16) -0.0052(15) 0.0078(14) -0.0047(16)
C11 0.0249(15) 0.0440(17) 0.0310(16) 0.0015(14) 0.0017(13) -0.0003(13)
C17 0.0386(18) 0.0391(17) 0.0283(16) -0.0033(13) 0.0099(13) -0.0046(14)
C16 0.043(2) 0.052(2) 0.0390(19) -0.0041(15) 0.0110(16) -0.0152(16)
C13 0.0311(17) 0.0422(18) 0.0299(16) 0.0002(13) 0.0071(13) 0.0033(14)
C14 0.0279(17) 0.060(2) 0.0426(19) 0.0011(16) 0.0065(14) 0.0061(16)
C15 0.0277(18) 0.079(3) 0.0375(19) 0.0015(17) 0.0072(15) -0.0117(17)
C21 0.061(2) 0.0400(19) 0.050(2) 0.0024(16) 0.0183(18) 0.0017(16)
C18 0.055(2) 0.0380(18) 0.053(2) 0.0037(16) 0.0087(18) 0.0031(15)
C20 0.047(2) 0.0413(19) 0.052(2) 0.0025(16) 0.0082(17) 0.0072(15)
C22B 0.058(6) 0.059(6) 0.057(6) 0.000(2) 0.008(2) -0.002(2)
C22A 0.0401(17) 0.0615(18) 0.0421(17) 0.0006(15) 0.0037(14) -0.0007(15)
C23A 0.0549(19) 0.072(2) 0.0437(18) 0.0002(15) 0.0074(16) 0.0019(17)
C23B 0.054(6) 0.053(6) 0.053(6) 0.001(2) 0.004(2) 0.001(2)

loop_
_atom_type_symbol
_atom_type_description
_atom_type_scat_dispersion_real
_atom_type_scat_dispersion_imag
_atom_type_scat_source
C C 0.0033 0.0016 'International Tables Vol C Tables 4.2.6.8 and 6.1.1.4'
H H 0.0000 0.0000 'International Tables Vol C Tables 4.2.6.8 and 6.1.1.4'
N N 0.0061 0.0033 'International Tables Vol C Tables 4.2.6.8 and 6.1.1.4'
Ni Ni 0.3393 1.1124 'International Tables Vol C Tables 4.2.6.8 and 6.1.1.4'

loop_
_geom_angle_atom_site_label_1
_geom_angle_atom_site_label_2
_geom_angle_atom_site_label_3
_geom_angle
N2 Ni1 C22A 99.44(17)
N2 Ni1 N1 97.44(12)
C22A Ni1 N1 163.12(15)
N2 Ni1 C22B 164.7(7)
C22A Ni1 C22B 66.2(8)
N1 Ni1 C22B 97.0(8)
C1 N1 C6 119.6(3)
C1 N1 Ni1 124.3(2)
C6 N1 Ni1 115.86(19)
C3 N2 C12 119.1(2)
C3 N2 Ni1 124.0(2)
C12 N2 Ni1 116.73(19)
N1 C1 C2 122.0(3)
N1 C1 C4 120.4(3)
C2 C1 C4 117.7(3)
C7 C6 C11 121.7(3)
C7 C6 N1 118.8(3)
C11 C6 N1 119.2(3)
N2 C3 C2 123.6(3)
N2 C3 C5 119.0(3)
C2 C3 C5 117.4(3)
C3 C2 C1 127.5(3)
C9 C10 C11 121.1(3)
C17 C12 C13 121.0(3)
C17 C12 N2 118.8(2)
C13 C12 N2 120.2(2)
C6 C7 C8 118.3(3)
C6 C7 C18 121.1(3)
C8 C7 C18 120.6(3)
C10 C9 C8 119.9(3)
C9 C8 C7 120.9(3)
C6 C11 C10 118.1(3)
C6 C11 C19 121.4(3)
C10 C11 C19 120.6(3)
C12 C17 C16 118.6(3)
C12 C17 C21 120.6(3)
C16 C17 C21 120.8(3)
C15 C16 C17 120.8(3)
C14 C13 C12 118.5(3)
C14 C13 C20 120.5(3)
C12 C13 C20 121.0(3)
C15 C14 C13 120.8(3)
C16 C15 C14 120.3(3)
C23B C22B Ni1 72.5(14)
C23A C22A Ni1 76.3(3)

loop_
_geom_bond_atom_site_label_1
_geom_bond_atom_site_label_2
_geom_bond_distance
Ni1 N2 1.859(3)
Ni1 C22A 1.890(5)
Ni1 N1 1.892(3)
Ni1 C22B 1.95(2)
Ni1 C23A 2.110(6)
Ni1 C23B 2.09(2)
N1 C1 1.331(4)
N1 C6 1.441(4)
C4 C1 1.503(4)
N2 C3 1.329(4)
N2 C12 1.446(4)
C1 C2 1.402(4)
C6 C7 1.391(4)
C6 C11 1.396(4)
C3 C2 1.394(4)
C3 C5 1.510(4)
C10 C9 1.379(5)
C10 C11 1.398(4)
C12 C17 1.394(4)
C12 C13 1.401(4)
C7 C8 1.400(4)
C7 C18 1.503(4)
C19 C11 1.500(4)
C9 C8 1.380(4)
C17 C16 1.396(4)
C17 C21 1.506(4)
C16 C15 1.370(5)
C13 C14 1.389(4)
C13 C20 1.512(4)
C14 C15 1.382(5)
C22B C23B 1.55(3)
C22A C23A 1.489(6)
